data_7712128
loop_
_publ_author_name
'Ankur, ?'
'Sharma, Deepti'
'Andrews, Alex P.'
'Venugopal, Ajay'

_publ_section_title
;
 Reactivity of a quasi-four-coordinate butylmagnesium cation.
;
_journal_issue 6
_journal_name_full 'Dalton transactions (Cambridge, England : 2003)'
_journal_page_first 1533
_journal_page_last 1537
_journal_paper_doi 10.1039/d3dt00018d
_journal_volume 52
_journal_year 2023
_chemical_formula_moiety 'C32 H12 B F24, 0.5(C18 H48 Mg2 N6)'
_chemical_formula_sum 'C41 H36 B F24 Mg N3'
_chemical_formula_weight 1061.85
_space_group_crystal_system triclinic
_space_group_IT_number 2
_space_group_name_Hall '-P 1'
_space_group_name_H-M_alt 'P -1'
_atom_sites_solution_hydrogens mixed
_audit_creation_method SHELXL-2018/3
_audit_update_record
;
2022-10-30 deposited with the CCDC.	2023-01-16 downloaded from the CCDC.
;
_cell_angle_alpha 94.01(5)
_cell_angle_beta 99.53(5)
_cell_angle_gamma 96.29(5)
_cell_formula_units_Z 2
_cell_length_a 12.79(3)
_cell_length_b 13.69(3)
_cell_length_c 14.16(3)
_cell_measurement_reflns_used 2691
_cell_measurement_temperature 140(2)
_cell_measurement_theta_max 17.01
_cell_measurement_theta_min 2.35
_cell_volume 2421(9)
_computing_cell_refinement 'APEX3/SAINT (Bruker, 2016)'
_computing_data_collection 'APEX3 (Bruker, 2016)'
_computing_data_reduction 'SAINT/XPREP (Bruker, 2016)'
_computing_molecular_graphics 'ORTEP3- 2014.1(Farrugia, 1997) '
_computing_publication_material 'SHELXL-2018/3 (Sheldrick, 2018)'
_computing_structure_refinement 'SHELXL-2018/3 (Sheldrick, 2018)'
_computing_structure_solution 'SHELXT 2018/2 (Sheldrick, 2018)'
_diffrn_ambient_temperature 140(2)
_diffrn_detector_area_resol_mean 0
_diffrn_measured_fraction_theta_full 0.999
_diffrn_measured_fraction_theta_max 0.999
_diffrn_measurement_device_type 'Bruker KAPPA APEX-II CCD'
_diffrn_measurement_method '\f and \w scans'
_diffrn_radiation_type MoK\a
_diffrn_radiation_wavelength 0.71073
_diffrn_reflns_av_R_equivalents 0.1354
_diffrn_reflns_av_unetI/netI 0.1334
_diffrn_reflns_Laue_measured_fraction_full 0.999
_diffrn_reflns_Laue_measured_fraction_max 0.999
_diffrn_reflns_limit_h_max 15
_diffrn_reflns_limit_h_min -15
_diffrn_reflns_limit_k_max 16
_diffrn_reflns_limit_k_min -16
_diffrn_reflns_limit_l_max 16
_diffrn_reflns_limit_l_min -16
_diffrn_reflns_number 43978
_diffrn_reflns_point_group_measured_fraction_full 0.999
_diffrn_reflns_point_group_measured_fraction_max 0.999
_diffrn_reflns_theta_full 24.997
_diffrn_reflns_theta_max 24.997
_diffrn_reflns_theta_min 1.990
_diffrn_source 'sealed tube'
_exptl_absorpt_coefficient_mu 0.162
_exptl_absorpt_correction_T_max 0.997
_exptl_absorpt_correction_T_min 0.989
_exptl_absorpt_correction_type multi-scan
_exptl_absorpt_process_details 'SADABS (Bruker, 2016)'
_exptl_crystal_colour colourless
_exptl_crystal_density_diffrn 1.458
_exptl_crystal_density_meas 1.457
_exptl_crystal_density_method none
_exptl_crystal_description block
_exptl_crystal_F_000 1072
_exptl_crystal_size_max 0.075
_exptl_crystal_size_mid 0.048
_exptl_crystal_size_min 0.038
_refine_diff_density_max 0.500
_refine_diff_density_min -0.317
_refine_diff_density_rms 0.062
_refine_ls_extinction_method none
_refine_ls_goodness_of_fit_ref 1.003
_refine_ls_hydrogen_treatment mixed
_refine_ls_matrix_type full
_refine_ls_number_parameters 830
_refine_ls_number_reflns 8511
_refine_ls_number_restraints 293
_refine_ls_restrained_S_all 1.011
_refine_ls_R_factor_all 0.2178
_refine_ls_R_factor_gt 0.0840
_refine_ls_shift/su_max 0.015
_refine_ls_shift/su_mean 0.001
_refine_ls_structure_factor_coef Fsqd
_refine_ls_weighting_details 'w=1/[\s^2^(Fo^2^)+(0.1374P)^2^+2.2299P] where P=(Fo^2^+2Fc^2^)/3'
_refine_ls_weighting_scheme calc
_refine_ls_wR_factor_gt 0.2141
_refine_ls_wR_factor_ref 0.3082
_reflns_Friedel_coverage 0.000
_reflns_number_gt 3297
_reflns_number_total 5511
_reflns_threshold_expression 'I > 2\s(I)'
_cod_data_source_file d3dt00018d2.cif
_cod_data_source_block 5a
_cod_depositor_comments 'Adding full bibliography for 7712126--7712130.cif.'
_cod_original_cell_volume 2419(8)
_cod_database_code 7712128
_shelx_shelxl_version_number 2018/3
_shelx_space_group_comment
;
The symmetry employed for this shelxl refinement is uniquely defined
by the following loop, which should always be used as a source of
symmetry information in preference to the above space-group names.
They are only intended as comments.
;
_shelx_estimated_absorpt_t_min 0.988
_shelx_estimated_absorpt_t_max 0.994

loop_
_space_group_symop_operation_xyz
'x, y, z'
'-x, -y, -z'

loop_
_atom_site_label
_atom_site_type_symbol
_atom_site_fract_x
_atom_site_fract_y
_atom_site_fract_z
_atom_site_U_iso_or_equiv
_atom_site_adp_type
_atom_site_occupancy
_atom_site_site_symmetry_order
_atom_site_calc_flag
_atom_site_refinement_flags_posn
_atom_site_refinement_flags_adp
_atom_site_refinement_flags_occupancy
_atom_site_disorder_assembly
_atom_site_disorder_group
C1 C 0.0852(17) 0.2362(15) 0.6335(13) 0.145(6) Uani 0.684(13) 1 d D U P A 1
H1A H 0.059826 0.169110 0.601688 0.174 Uiso 1 1 calc DR U . A 1
H1B H 0.147346 0.229871 0.683609 0.174 Uiso 1 1 calc R U . A 1
C2 C 0.0084(16) 0.2629(14) 0.6791(14) 0.131(5) Uani 0.684(13) 1 d D U P A 1
H2A H 0.041140 0.282461 0.747144 0.157 Uiso 1 1 calc R U . A 1
H2B H -0.043546 0.203522 0.678504 0.157 Uiso 1 1 calc R U . A 1
C3 C -0.1675(13) 0.3029(17) 0.6274(14) 0.132(7) Uani 0.684(13) 1 d . U P A 1
H3A H -0.182710 0.256298 0.569655 0.198 Uiso 1 1 calc R U . A 1
H3B H -0.213442 0.355531 0.618957 0.198 Uiso 1 1 calc R U . A 1
H3C H -0.181473 0.268077 0.683111 0.198 Uiso 1 1 calc R U . A 1
C4 C -0.034(2) 0.4298(15) 0.7239(14) 0.145(8) Uani 0.684(13) 1 d . U P A 1
H4A H -0.062074 0.407208 0.779901 0.218 Uiso 1 1 calc R U . A 1
H4B H -0.068642 0.486217 0.701627 0.218 Uiso 1 1 calc R U . A 1
H4C H 0.043527 0.449602 0.741949 0.218 Uiso 1 1 calc R U . A 1
C6 C 0.1023(16) 0.2112(16) 0.4657(13) 0.159(6) Uani 0.684(13) 1 d D U P A 1
H6A H 0.149375 0.230203 0.419352 0.191 Uiso 1 1 calc R U . A 1
H6B H 0.123068 0.148729 0.489900 0.191 Uiso 1 1 calc DR U . A 1
C7 C -0.0002(17) 0.1926(14) 0.4165(15) 0.154(6) Uani 0.684(13) 1 d D U P A 1
H7A H -0.045530 0.158138 0.457158 0.185 Uiso 1 1 calc R U . A 1
H7B H -0.001492 0.148044 0.358006 0.185 Uiso 1 1 calc R U . A 1
C8 C -0.025(2) 0.3369(16) 0.3039(11) 0.173(9) Uani 0.684(13) 1 d . U P A 1
H8A H 0.050543 0.336206 0.300579 0.260 Uiso 1 1 calc R U . A 1
H8B H -0.041154 0.405345 0.309391 0.260 Uiso 1 1 calc R U . A 1
H8C H -0.068920 0.301669 0.245494 0.260 Uiso 1 1 calc R U . A 1
C8A C -0.1630(12) 0.2599(13) 0.3501(13) 0.143(7) Uani 0.684(13) 1 d . U P A 1
H8'1 H -0.192291 0.310791 0.311872 0.215 Uiso 1 1 calc R U . A 1
H8'2 H -0.200570 0.251844 0.404601 0.215 Uiso 1 1 calc R U . A 1
H8'3 H -0.172517 0.197264 0.309925 0.215 Uiso 1 1 calc R U . A 1
N1 N -0.0550(14) 0.3459(12) 0.6433(17) 0.088(4) Uani 0.684(13) 1 d . U P A 1
N3 N -0.0492(17) 0.2897(15) 0.3859(17) 0.089(5) Uani 0.684(13) 1 d . U P A 1
C1' C 0.147(3) 0.307(3) 0.6633(12) 0.140(6) Uani 0.316(13) 1 d D U P A 2
C2' C 0.057(3) 0.317(4) 0.700(3) 0.143(8) Uani 0.316(13) 1 d D U P A 2
C3' C -0.132(4) 0.250(4) 0.602(4) 0.169(14) Uani 0.316(13) 1 d D U P A 2
C4' C -0.100(5) 0.399(5) 0.690(4) 0.160(14) Uani 0.316(13) 1 d D U P A 2
C6' C 0.143(4) 0.231(4) 0.480(3) 0.161(8) Uani 0.316(13) 1 d D U P A 2
C7' C 0.076(4) 0.247(4) 0.399(4) 0.161(8) Uani 0.316(13) 1 d D U P A 2
C8' C -0.119(4) 0.206(3) 0.421(4) 0.163(12) Uani 0.316(13) 1 d D U P A 2
C8'' C 0.025(4) 0.276(4) 0.317(3) 0.157(9) Uani 0.316(13) 1 d D U P A 2
N1' N -0.047(3) 0.326(4) 0.644(4) 0.102(9) Uani 0.316(13) 1 d D U P A 2
N3' N -0.032(3) 0.268(4) 0.396(4) 0.089(9) Uani 0.316(13) 1 d D U P A 2
C5 C 0.2368(10) 0.3495(11) 0.5741(10) 0.167(5) Uani 1 1 d . U . . .
H5A H 0.247692 0.384640 0.517848 0.250 Uiso 1 1 calc R U . A 2
H5B H 0.288480 0.301756 0.584324 0.250 Uiso 1 1 calc R U . A 2
H5C H 0.246972 0.396911 0.630977 0.250 Uiso 1 1 calc R U . A 2
C9 C 0.5040(5) 0.2052(4) 0.6937(4) 0.0398(14) Uani 1 1 d . . . . .
C10 C 0.4445(5) 0.1126(4) 0.6619(4) 0.0442(15) Uani 1 1 d . . . . .
H10 H 0.431222 0.068218 0.708459 0.053 Uiso 1 1 calc R U . . .
C11 C 0.4035(5) 0.0828(4) 0.5638(5) 0.0483(16) Uani 1 1 d . . . . .
C12 C 0.4229(6) 0.1461(5) 0.4932(5) 0.0581(18) Uani 1 1 d . . . . .
H12 H 0.394271 0.127514 0.427311 0.070 Uiso 1 1 calc R U . . .
C13 C 0.4851(6) 0.2371(5) 0.5217(4) 0.0531(17) Uani 1 1 d . . . . .
C14 C 0.5223(5) 0.2663(5) 0.6191(4) 0.0475(16) Uani 1 1 d . . . . .
H14 H 0.561638 0.329878 0.636411 0.057 Uiso 1 1 calc R U . . .
C15 C 0.3334(6) -0.0130(5) 0.5376(6) 0.066(2) Uani 1 1 d . . . . .
C16 C 0.5078(8) 0.3070(7) 0.4486(6) 0.080(2) Uani 1 1 d . . . . .
C17 C 0.6774(4) 0.2104(4) 0.8350(4) 0.0365(14) Uani 1 1 d . . . . .
C18 C 0.7065(5) 0.1242(4) 0.7914(4) 0.0396(14) Uani 1 1 d . . . . .
H18 H 0.656915 0.087154 0.740628 0.048 Uiso 1 1 calc R U . . .
C19 C 0.8060(5) 0.0910(4) 0.8200(4) 0.0428(15) Uani 1 1 d . . . . .
C20 C 0.8816(5) 0.1448(5) 0.8948(5) 0.0524(17) Uani 1 1 d . . . . .
H20 H 0.948381 0.122063 0.915771 0.063 Uiso 1 1 calc R U . . .
C21 C 0.8565(5) 0.2305(5) 0.9365(4) 0.0501(16) Uani 1 1 d . . . . .
C22 C 0.7566(5) 0.2616(5) 0.9079(4) 0.0467(16) Uani 1 1 d . . . . .
H22 H 0.741222 0.320605 0.939388 0.056 Uiso 1 1 calc R U . . .
C23 C 0.8347(6) 0.0003(5) 0.7720(5) 0.0603(19) Uani 1 1 d . . . . .
C24 C 0.9414(8) 0.2945(9) 1.0120(7) 0.089(3) Uani 1 1 d D . . . .
C25 C 0.5516(5) 0.3616(4) 0.8244(4) 0.0429(15) Uani 1 1 d . . . . .
C26 C 0.6359(5) 0.4332(5) 0.8133(4) 0.0506(17) Uani 1 1 d . . . . .
H26 H 0.700439 0.411894 0.799383 0.061 Uiso 1 1 calc R U . . .
C27 C 0.6277(6) 0.5347(5) 0.8222(5) 0.0595(19) Uani 1 1 d . . . . .
C28 C 0.5359(6) 0.5684(5) 0.8419(5) 0.069(2) Uani 1 1 d . . . . .
H28 H 0.530807 0.637213 0.848973 0.082 Uiso 1 1 calc R U . . .
C29 C 0.4507(6) 0.5001(5) 0.8513(5) 0.0548(18) Uani 1 1 d . . . . .
C30 C 0.4577(5) 0.3986(5) 0.8446(4) 0.0474(16) Uani 1 1 d . . . . .
H30 H 0.398697 0.353958 0.853698 0.057 Uiso 1 1 calc R U . . .
C31 C 0.7231(8) 0.6041(7) 0.8065(9) 0.099(3) Uani 1 1 d D . . . .
C32 C 0.3456(7) 0.5333(6) 0.8687(7) 0.077(2) Uani 1 1 d D U . . .
C33 C 0.4838(5) 0.1872(4) 0.8833(4) 0.0399(15) Uani 1 1 d . . . . .
C34 C 0.5302(5) 0.1713(4) 0.9782(4) 0.0415(15) Uani 1 1 d . . . . .
H34 H 0.605100 0.188250 0.997766 0.050 Uiso 1 1 calc R U . . .
C35 C 0.4710(5) 0.1319(4) 1.0447(4) 0.0465(16) Uani 1 1 d . . . . .
C36 C 0.3607(5) 0.1068(5) 1.0188(5) 0.0556(18) Uani 1 1 d . . . . .
H36 H 0.319606 0.080928 1.063515 0.067 Uiso 1 1 calc R U . . .
C37 C 0.3125(5) 0.1206(5) 0.9265(5) 0.0574(18) Uani 1 1 d . . . . .
C38 C 0.3715(5) 0.1612(4) 0.8608(5) 0.0474(16) Uani 1 1 d . . . . .
H38 H 0.335135 0.171747 0.798895 0.057 Uiso 1 1 calc R U . . .
C39 C 0.1937(7) 0.0926(9) 0.8946(8) 0.094(3) Uani 1 1 d D U . . .
C40 C 0.5270(6) 0.1222(5) 1.1455(5) 0.0565(18) Uani 1 1 d D . . . .
B1 B 0.5547(5) 0.2412(5) 0.8082(5) 0.0351(16) Uani 1 1 d . . . . .
F1 F 0.8822(4) 0.0199(4) 0.6958(4) 0.1128(19) Uani 1 1 d . . . . .
F2 F 0.7508(4) -0.0661(3) 0.7351(4) 0.0988(16) Uani 1 1 d . . . . .
F3 F 0.9020(4) -0.0466(4) 0.8275(4) 0.1132(19) Uani 1 1 d . . . . .
F4 F 1.0050(4) 0.2416(4) 1.0655(4) 0.128(2) Uani 1 1 d . U . . .
F6 F 0.9039(6) 0.3539(7) 1.0679(7) 0.178(4) Uani 1 1 d . U . . .
F7 F 0.3593(4) -0.0815(3) 0.5976(3) 0.0933(15) Uani 1 1 d . . . . .
F8 F 0.3363(4) -0.0534(3) 0.4482(3) 0.0924(15) Uani 1 1 d . . . . .
F9 F 0.2291(4) -0.0042(3) 0.5378(4) 0.1049(17) Uani 1 1 d . . . . .
F14 F 0.8156(5) 0.5810(4) 0.8480(6) 0.142(2) Uani 1 1 d . . . . .
F15 F 0.7130(5) 0.6965(4) 0.8213(7) 0.161(3) Uani 1 1 d . U . . .
N2 N 0.1279(8) 0.2973(8) 0.5578(7) 0.128(3) Uani 1 1 d D U . . .
Mg1 Mg 0.00446(19) 0.39539(17) 0.51593(17) 0.0642(7) Uani 1 1 d . U . . .
F10 F 0.4620(7) 0.2784(5) 0.3617(4) 0.165(3) Uani 1 1 d . U . . .
F11 F 0.6066(6) 0.3178(7) 0.4395(6) 0.213(4) Uani 1 1 d . U . . .
F12 F 0.4824(8) 0.3924(4) 0.4632(4) 0.196(4) Uani 1 1 d . . . . .
F5 F 1.0069(7) 0.3546(6) 0.9733(5) 0.143(4) Uani 0.789(8) 1 d . . P B 1
F13 F 0.7387(5) 0.5962(5) 0.7114(6) 0.122(3) Uani 0.789(8) 1 d . . P B 1
F16 F 0.2977(9) 0.4804(8) 0.9265(9) 0.138(4) Uani 0.789(8) 1 d . U P B 1
F17 F 0.3617(8) 0.6169(6) 0.9259(8) 0.123(3) Uani 0.789(8) 1 d . U P B 1
F18 F 0.2753(8) 0.5356(13) 0.7876(7) 0.154(5) Uani 0.789(8) 1 d . . P B 1
F19 F 0.4701(9) 0.0739(9) 1.2008(7) 0.109(4) Uani 0.789(8) 1 d . . P B 1
F20 F 0.6134(7) 0.0739(7) 1.1484(6) 0.087(3) Uani 0.789(8) 1 d . . P B 1
F21 F 0.5687(8) 0.2087(5) 1.1965(5) 0.084(2) Uani 0.789(8) 1 d . . P B 1
F22 F 0.1418(5) 0.0614(10) 0.9613(6) 0.121(3) Uani 0.789(8) 1 d . . P B 1
F23 F 0.1413(8) 0.1616(12) 0.8561(12) 0.180(7) Uani 0.789(8) 1 d D . P B 1
F24 F 0.1716(11) 0.0176(14) 0.8203(13) 0.218(9) Uani 0.789(8) 1 d D . P B 1
F5' F 0.893(3) 0.267(3) 1.0865(19) 0.180(11) Uani 0.211(8) 1 d D U P B 2
F13' F 0.754(3) 0.645(3) 0.9021(16) 0.159(11) Uani 0.211(8) 1 d D U P B 2
F16' F 0.2616(16) 0.4653(15) 0.847(4) 0.105(14) Uani 0.211(8) 1 d D U P B 2
F17' F 0.338(2) 0.6293(12) 0.872(3) 0.072(8) Uani 0.211(8) 1 d D U P B 2
F18' F 0.324(2) 0.598(2) 0.804(2) 0.088(8) Uani 0.211(8) 1 d D U P B 2
F19' F 0.6321(13) 0.128(2) 1.157(2) 0.077(10) Uani 0.211(8) 1 d D U P B 2
F20' F 0.497(3) 0.191(2) 1.2028(18) 0.081(9) Uani 0.211(8) 1 d D . P B 2
F21' F 0.483(3) 0.0374(16) 1.169(2) 0.076(11) Uani 0.211(8) 1 d D U P B 2
F22' F 0.151(3) 0.175(2) 0.913(3) 0.122(15) Uani 0.211(8) 1 d D U P B 2
F23' F 0.165(3) 0.067(2) 0.8018(13) 0.076(7) Uani 0.211(8) 1 d D U P B 2
F24' F 0.164(3) 0.004(2) 0.921(3) 0.100(9) Uani 0.211(8) 1 d D U P B 2
H1 H 0.102(6) 0.513(6) 0.521(6) 0.120 Uiso 1 1 d . U . . .

loop_
_atom_site_aniso_label
_atom_site_aniso_U_11
_atom_site_aniso_U_22
_atom_site_aniso_U_33
_atom_site_aniso_U_23
_atom_site_aniso_U_13
_atom_site_aniso_U_12
C1 0.165(12) 0.153(11) 0.151(11) 0.092(9) 0.046(9) 0.091(10)
C2 0.144(11) 0.146(11) 0.140(10) 0.110(9) 0.057(8) 0.073(9)
C3 0.101(13) 0.165(18) 0.158(14) 0.050(13) 0.096(11) 0.006(11)
C4 0.20(2) 0.144(17) 0.089(14) -0.017(11) 0.066(15) -0.011(16)
C6 0.156(12) 0.138(10) 0.197(11) -0.005(8) 0.026(11) 0.092(10)
C7 0.152(11) 0.139(10) 0.177(11) -0.002(9) 0.028(10) 0.058(10)
C8 0.28(3) 0.165(18) 0.058(10) -0.009(11) 0.031(13) -0.019(17)
C8A 0.089(12) 0.138(15) 0.170(17) 0.002(12) -0.037(11) -0.035(10)
N1 0.112(8) 0.073(8) 0.113(8) 0.050(7) 0.069(7) 0.059(7)
N3 0.117(10) 0.078(10) 0.077(9) 0.017(7) 0.031(8) 0.009(7)
C1' 0.141(12) 0.166(13) 0.133(8) 0.075(11) 0.027(11) 0.062(11)
C2' 0.151(11) 0.151(11) 0.139(10) 0.052(8) 0.031(8) 0.045(8)
C3' 0.14(3) 0.17(3) 0.20(3) 0.10(2) 0.02(2) 0.00(2)
C4' 0.19(3) 0.17(3) 0.14(3) 0.00(2) 0.10(2) 0.00(3)
C6' 0.159(11) 0.154(10) 0.174(11) 0.001(8) 0.026(8) 0.043(8)
C7' 0.161(11) 0.155(10) 0.171(10) 0.006(8) 0.029(8) 0.045(8)
C8' 0.13(2) 0.13(2) 0.22(3) 0.02(2) 0.01(2) -0.01(2)
C8'' 0.169(16) 0.159(15) 0.149(15) 0.002(14) 0.035(14) 0.040(14)
N1' 0.104(11) 0.098(12) 0.109(11) 0.023(9) 0.025(8) 0.022(9)
N3' 0.092(11) 0.088(13) 0.087(12) 0.011(9) 0.019(8) 0.008(8)
C5 0.094(8) 0.221(13) 0.195(12) 0.010(10) 0.025(8) 0.070(9)
C9 0.040(4) 0.045(4) 0.037(4) 0.004(3) 0.009(3) 0.011(3)
C10 0.043(4) 0.048(4) 0.042(4) 0.004(3) 0.005(3) 0.014(3)
C11 0.045(4) 0.047(4) 0.050(4) -0.003(3) -0.001(3) 0.011(3)
C12 0.067(5) 0.067(5) 0.037(4) 0.000(4) -0.001(3) 0.018(4)
C13 0.068(5) 0.061(5) 0.035(4) 0.009(3) 0.011(3) 0.021(4)
C14 0.050(4) 0.053(4) 0.042(4) 0.002(3) 0.011(3) 0.014(3)
C15 0.071(6) 0.057(5) 0.064(5) -0.010(4) 0.003(4) 0.010(4)
C16 0.110(8) 0.076(6) 0.053(6) 0.014(4) 0.017(5) 0.004(5)
C17 0.040(4) 0.039(3) 0.030(3) 0.005(3) 0.007(3) 0.003(3)
C18 0.034(3) 0.048(4) 0.038(4) 0.008(3) 0.011(3) 0.003(3)
C19 0.045(4) 0.046(4) 0.041(4) 0.003(3) 0.016(3) 0.008(3)
C20 0.034(4) 0.074(5) 0.053(4) 0.007(4) 0.008(3) 0.020(3)
C21 0.040(4) 0.064(4) 0.043(4) -0.002(3) -0.001(3) 0.012(3)
C22 0.050(4) 0.052(4) 0.037(4) -0.004(3) 0.001(3) 0.016(3)
C23 0.055(5) 0.063(5) 0.065(5) 0.003(4) 0.007(4) 0.022(4)
C24 0.070(6) 0.130(9) 0.067(6) -0.011(6) 0.004(5) 0.040(6)
C25 0.040(4) 0.049(4) 0.038(4) 0.004(3) 0.001(3) 0.007(3)
C26 0.052(4) 0.049(4) 0.050(4) 0.003(3) 0.002(3) 0.009(3)
C27 0.054(5) 0.044(4) 0.074(5) 0.003(3) -0.008(4) 0.004(4)
C28 0.078(6) 0.041(4) 0.083(6) -0.002(4) -0.001(4) 0.017(4)
C29 0.063(5) 0.053(4) 0.050(4) 0.002(3) 0.005(4) 0.021(4)
C30 0.050(4) 0.049(4) 0.046(4) 0.003(3) 0.011(3) 0.016(3)
C31 0.082(7) 0.062(6) 0.132(10) 0.019(6) -0.032(7) -0.012(5)
C32 0.083(6) 0.063(5) 0.090(7) 0.005(5) 0.022(6) 0.032(4)
C33 0.043(4) 0.038(3) 0.043(4) 0.007(3) 0.012(3) 0.015(3)
C34 0.044(4) 0.038(3) 0.045(4) 0.005(3) 0.013(3) 0.011(3)
C35 0.059(5) 0.046(4) 0.042(4) 0.010(3) 0.018(3) 0.019(3)
C36 0.054(5) 0.064(4) 0.062(5) 0.016(4) 0.034(4) 0.024(4)
C37 0.040(4) 0.079(5) 0.062(5) 0.028(4) 0.017(4) 0.020(3)
C38 0.041(4) 0.053(4) 0.051(4) 0.010(3) 0.007(3) 0.016(3)
C39 0.051(6) 0.143(10) 0.096(7) 0.035(7) 0.029(5) 0.007(6)
C40 0.074(5) 0.045(4) 0.059(5) 0.011(4) 0.030(4) 0.016(4)
B1 0.037(4) 0.038(4) 0.032(4) 0.004(3) 0.010(3) 0.005(3)
F1 0.144(5) 0.101(4) 0.119(4) 0.002(3) 0.086(4) 0.038(3)
F2 0.072(3) 0.068(3) 0.147(4) -0.034(3) 0.006(3) 0.018(3)
F3 0.127(4) 0.102(4) 0.107(4) -0.005(3) -0.023(3) 0.076(3)
F4 0.103(4) 0.134(5) 0.119(4) -0.018(4) -0.061(4) 0.035(4)
F6 0.124(5) 0.179(7) 0.188(7) -0.127(7) -0.075(5) 0.072(6)
F7 0.121(4) 0.062(3) 0.083(3) 0.003(2) -0.008(3) -0.006(3)
F8 0.110(4) 0.080(3) 0.075(3) -0.024(2) 0.003(3) 0.000(3)
F9 0.060(3) 0.095(3) 0.150(5) -0.026(3) 0.016(3) -0.005(3)
F14 0.078(4) 0.094(4) 0.233(7) 0.018(4) -0.015(5) -0.019(3)
F15 0.147(6) 0.052(3) 0.284(9) 0.023(4) 0.052(6) -0.008(3)
N2 0.122(8) 0.178(8) 0.112(6) 0.050(6) 0.045(6) 0.084(7)
Mg1 0.0635(16) 0.0663(15) 0.0700(16) 0.0251(12) 0.0200(13) 0.0152(12)
F10 0.280(9) 0.145(5) 0.059(4) 0.039(4) 0.011(4) -0.013(5)
F11 0.120(6) 0.318(11) 0.235(9) 0.207(8) 0.060(6) 0.018(6)
F12 0.442(14) 0.070(4) 0.121(5) 0.048(3) 0.138(7) 0.076(6)
F5 0.129(6) 0.168(7) 0.093(5) 0.010(5) -0.023(5) -0.087(6)
F13 0.092(5) 0.138(6) 0.136(7) 0.051(5) 0.035(5) -0.027(4)
F16 0.110(7) 0.154(8) 0.194(10) 0.076(8) 0.088(7) 0.080(6)
F17 0.141(8) 0.102(6) 0.132(8) -0.042(5) 0.052(7) 0.039(5)
F18 0.090(7) 0.231(13) 0.129(8) -0.054(8) -0.038(5) 0.098(8)
F19 0.098(6) 0.166(10) 0.063(6) 0.050(6) 0.018(4) -0.018(7)
F20 0.107(6) 0.097(6) 0.061(4) 0.005(5) 0.002(4) 0.052(5)
F21 0.128(7) 0.063(4) 0.056(4) 0.004(3) -0.001(5) 0.018(5)
F22 0.044(4) 0.216(10) 0.116(7) 0.081(7) 0.029(4) 0.007(5)
F23 0.048(5) 0.298(17) 0.213(13) 0.189(13) 0.008(7) 0.022(7)
F24 0.065(7) 0.30(2) 0.252(17) -0.088(14) 0.004(9) -0.029(11)
F5' 0.122(18) 0.205(19) 0.17(4) -0.10(2) -0.06(2) 0.04(3)
F13' 0.144(14) 0.157(14) 0.170(13) 0.003(9) 0.038(9) -0.012(10)
F16' 0.063(14) 0.037(12) 0.23(5) 0.010(19) 0.04(2) 0.031(8)
F17' 0.070(10) 0.065(10) 0.080(12) 0.000(8) 0.004(8) 0.024(7)
F18' 0.086(11) 0.090(11) 0.087(11) 0.011(9) -0.001(8) 0.025(8)
F19' 0.061(14) 0.102(19) 0.060(14) 0.027(16) -0.007(10) -0.012(13)
F20' 0.12(2) 0.08(2) 0.052(14) 0.005(12) 0.020(17) 0.05(2)
F21' 0.108(18) 0.054(13) 0.060(18) 0.031(12) -0.010(13) 0.002(12)
F22' 0.077(17) 0.16(2) 0.14(2) 0.012(16) 0.014(15) 0.070(15)
F23' 0.041(13) 0.115(16) 0.078(9) 0.049(11) 0.016(10) 0.002(11)
F24' 0.077(15) 0.122(16) 0.095(16) 0.047(13) 0.008(12) -0.027(12)

loop_
_atom_type_symbol
_atom_type_description
_atom_type_scat_dispersion_real
_atom_type_scat_dispersion_imag
_atom_type_scat_source
C C 0.0033 0.0016 'International Tables Vol C Tables 4.2.6.8 and 6.1.1.4'
H H 0.0000 0.0000 'International Tables Vol C Tables 4.2.6.8 and 6.1.1.4'
B B 0.0013 0.0007 'International Tables Vol C Tables 4.2.6.8 and 6.1.1.4'
F F 0.0171 0.0103 'International Tables Vol C Tables 4.2.6.8 and 6.1.1.4'
N N 0.0061 0.0033 'International Tables Vol C Tables 4.2.6.8 and 6.1.1.4'
Mg Mg 0.0486 0.0363 'International Tables Vol C Tables 4.2.6.8 and 6.1.1.4'

loop_
_geom_angle_atom_site_label_1
_geom_angle_atom_site_label_2
_geom_angle_atom_site_label_3
_geom_angle
_geom_angle_site_symmetry_1
_geom_angle_site_symmetry_3
_geom_angle_publ_flag
C2 C1 N2 122.5(12) . . ?
C1 C2 N1 119.4(14) . . ?
C7 C6 N2 117.8(13) . . ?
C6 C7 N3 113.1(19) . . ?
C3 N1 C4 110.3(15) . . ?
C3 N1 C2 105.0(15) . . ?
C4 N1 C2 107.3(19) . . ?
C3 N1 Mg1 115.7(14) . . ?
C4 N1 Mg1 110.3(13) . . ?
C2 N1 Mg1 107.7(11) . . ?
C8 N3 C8A 97(2) . . ?
C8 N3 C7 121.9(18) . . ?
C8A N3 C7 106.4(16) . . ?
C8 N3 Mg1 108.7(14) . . ?
C8A N3 Mg1 120.6(13) . . ?
C7 N3 Mg1 103.2(14) . . ?
C2' C1' N2 113(3) . . ?
C2' C1' C5 147(3) . . ?
N2 C1' C5 49.1(11) . . ?
C1' C2' N1' 125(4) . . ?
C7' C6' N2 109(4) . . ?
C8'' C7' C6' 169(6) . . ?
C8'' C7' N3' 62.3(16) . . ?
C6' C7' N3' 125(5) . . ?
C8'' C7' Mg1 93(3) . . ?
C6' C7' Mg1 86(3) . . ?
N3' C7' Mg1 54(3) . . ?
C7' C8'' N3' 62.0(16) . . ?
C4' N1' C3' 104(4) . . ?
C4' N1' C2' 112(5) . . ?
C3' N1' C2' 129(5) . . ?
C4' N1' Mg1 106(4) . . ?
C3' N1' Mg1 104(4) . . ?
C2' N1' Mg1 100(4) . . ?
C7' N3' C8'' 56(3) . . ?
C7' N3' C8' 127(5) . . ?
C8'' N3' C8' 139(6) . . ?
C7' N3' Mg1 97(4) . . ?
C8'' N3' Mg1 117(4) . . ?
C8' N3' Mg1 104(3) . . ?
N2 C5 C1' 49.1(11) . . ?
C10 C9 C14 114.9(5) . . ?
C10 C9 B1 123.8(5) . . ?
C14 C9 B1 121.2(5) . . ?
C9 C10 C11 122.9(6) . . ?
C12 C11 C10 119.9(6) . . ?
C12 C11 C15 120.8(6) . . ?
C10 C11 C15 119.2(6) . . ?
C13 C12 C11 118.8(6) . . ?
C14 C13 C12 120.4(6) . . ?
C14 C13 C16 119.0(7) . . ?
C12 C13 C16 120.5(7) . . ?
C13 C14 C9 123.0(6) . . ?
F7 C15 F8 106.2(6) . . ?
F7 C15 F9 106.4(7) . . ?
F8 C15 F9 104.9(6) . . ?
F7 C15 C11 112.8(6) . . ?
F8 C15 C11 113.2(6) . . ?
F9 C15 C11 112.7(6) . . ?
F12 C16 F11 106.6(9) . . ?
F12 C16 F10 104.3(8) . . ?
F11 C16 F10 101.2(8) . . ?
F12 C16 C13 115.5(7) . . ?
F11 C16 C13 112.8(8) . . ?
F10 C16 C13 115.0(8) . . ?
C22 C17 C18 114.8(5) . . ?
C22 C17 B1 123.6(5) . . ?
C18 C17 B1 121.3(5) . . ?
C19 C18 C17 122.4(6) . . ?
C18 C19 C20 120.1(5) . . ?
C18 C19 C23 121.2(6) . . ?
C20 C19 C23 118.8(6) . . ?
C21 C20 C19 118.6(6) . . ?
C20 C21 C22 120.4(6) . . ?
C20 C21 C24 119.2(6) . . ?
C22 C21 C24 120.3(6) . . ?
C21 C22 C17 123.6(6) . . ?
F3 C23 F2 106.6(6) . . ?
F3 C23 F1 105.2(6) . . ?
F2 C23 F1 104.0(6) . . ?
F3 C23 C19 114.4(6) . . ?
F2 C23 C19 113.9(6) . . ?
F1 C23 C19 111.9(6) . . ?
F6 C24 F5 102.5(11) . . ?
F6 C24 F4 108.5(9) . . ?
F5 C24 F4 104.5(9) . . ?
F6 C24 F5' 55.7(17) . . ?
F4 C24 F5' 72(2) . . ?
F6 C24 C21 114.6(8) . . ?
F5 C24 C21 112.9(8) . . ?
F4 C24 C21 112.9(9) . . ?
F5' C24 C21 93.1(17) . . ?
C26 C25 C30 115.8(6) . . ?
C26 C25 B1 124.0(5) . . ?
C30 C25 B1 120.1(5) . . ?
C27 C26 C25 122.2(6) . . ?
C28 C27 C26 120.7(7) . . ?
C28 C27 C31 122.1(7) . . ?
C26 C27 C31 117.2(7) . . ?
C27 C28 C29 118.6(6) . . ?
C28 C29 C30 121.7(6) . . ?
C28 C29 C32 120.7(7) . . ?
C30 C29 C32 117.6(7) . . ?
C29 C30 C25 121.0(6) . . ?
F15 C31 F14 113.5(8) . . ?
F15 C31 F13 102.4(9) . . ?
F14 C31 F13 98.9(10) . . ?
F15 C31 F13' 64.2(19) . . ?
F14 C31 F13' 67.0(19) . . ?
F15 C31 C27 114.1(10) . . ?
F14 C31 C27 114.1(8) . . ?
F13 C31 C27 112.2(8) . . ?
F13' C31 C27 96.9(17) . . ?
F16' C32 F17' 122.8(18) . . ?
F16 C32 F17 95.5(10) . . ?
F16' C32 F18' 103(2) . . ?
F17' C32 F18' 44.2(16) . . ?
F16 C32 F18 107.7(10) . . ?
F17 C32 F18 113.7(10) . . ?
F16 C32 C29 114.2(8) . . ?
F16' C32 C29 115.5(12) . . ?
F17' C32 C29 117.6(15) . . ?
F17 C32 C29 111.1(8) . . ?
F18' C32 C29 104.8(15) . . ?
F18 C32 C29 113.4(8) . . ?
C38 C33 C34 114.5(5) . . ?
C38 C33 B1 123.1(5) . . ?
C34 C33 B1 122.2(5) . . ?
C35 C34 C33 123.3(6) . . ?
C36 C35 C34 120.0(6) . . ?
C36 C35 C40 120.6(6) . . ?
C34 C35 C40 119.3(6) . . ?
C37 C36 C35 118.5(6) . . ?
C36 C37 C38 121.4(6) . . ?
C36 C37 C39 120.3(7) . . ?
C38 C37 C39 118.3(7) . . ?
C37 C38 C33 122.3(6) . . ?
F22 C39 F23 105.9(10) . . ?
F23' C39 F24' 95(2) . . ?
F23' C39 F22' 107(2) . . ?
F24' C39 F22' 126(3) . . ?
F22 C39 F24 105.6(12) . . ?
F23 C39 F24 101.5(11) . . ?
F22 C39 C37 115.3(9) . . ?
F23 C39 C37 115.7(10) . . ?
F23' C39 C37 113.9(17) . . ?
F24' C39 C37 110.1(16) . . ?
F22' C39 C37 105(2) . . ?
F24 C39 C37 111.5(10) . . ?
F19' C40 F21' 112(2) . . ?
F19' C40 F20' 111(2) . . ?
F21' C40 F20' 105(2) . . ?
F19 C40 F20 103.3(8) . . ?
F19 C40 F21 105.9(8) . . ?
F20 C40 F21 101.9(8) . . ?
F19 C40 C35 116.2(8) . . ?
F19' C40 C35 115.4(15) . . ?
F21' C40 C35 105.2(17) . . ?
F20' C40 C35 107.0(14) . . ?
F20 C40 C35 113.4(6) . . ?
F21 C40 C35 114.6(6) . . ?
C25 B1 C17 112.5(5) . . ?
C25 B1 C9 107.6(5) . . ?
C17 B1 C9 110.0(4) . . ?
C25 B1 C33 107.9(5) . . ?
C17 B1 C33 106.7(5) . . ?
C9 B1 C33 112.3(5) . . ?
C24 F4 F5' 55.2(11) . . ?
F5' F6 C24 65.5(11) . . ?
C31 F14 F13' 59.5(11) . . ?
C31 F15 F13' 61.7(11) . . ?
C6' N2 C1' 140(3) . . ?
C6' N2 C5 95(2) . . ?
C1' N2 C5 82(2) . . ?
C5 N2 C1 122.3(12) . . ?
C5 N2 C6 114.1(11) . . ?
C1 N2 C6 98.6(12) . . ?
C6' N2 Mg1 113(2) . . ?
C1' N2 Mg1 104.8(16) . . ?
C5 N2 Mg1 112.7(8) . . ?
C1 N2 Mg1 104.7(7) . . ?
C6 N2 Mg1 101.7(8) . . ?
N1 Mg1 N2 83.1(5) . . ?
N1 Mg1 N3 113.2(7) . . ?
N2 Mg1 N3 85.9(6) . . ?
N2 Mg1 N1' 76.5(11) . . ?
N2 Mg1 N3' 76.0(13) . . ?
N1' Mg1 N3' 103.9(17) . . ?
N2 Mg1 C7' 51.4(10) . . ?
N1' Mg1 C7' 108.5(17) . . ?
N3' Mg1 C7' 29.9(8) . . ?
N1 Mg1 Mg1 116.2(4) . 2_566 ?
N2 Mg1 Mg1 137.9(3) . 2_566 ?
N3 Mg1 Mg1 115.3(5) . 2_566 ?
N1' Mg1 Mg1 123.4(13) . 2_566 ?
N3' Mg1 Mg1 124.4(13) . 2_566 ?
C7' Mg1 Mg1 128.1(11) . 2_566 ?
F6 F5' C24 58.8(12) . . ?
F6 F5' F4 96.9(16) . . ?
C24 F5' F4 53.1(12) . . ?
C31 F13' F15 54.1(11) . . ?
C31 F13' F14 53.6(11) . . ?
F15 F13' F14 95.6(14) . . ?
F18' F17' C32 68.3(13) . . ?
F17' F18' C32 67.5(13) . . ?

loop_
_geom_bond_atom_site_label_1
_geom_bond_atom_site_label_2
_geom_bond_distance
_geom_bond_site_symmetry_2
_geom_bond_publ_flag
C1 C2 1.331(15) . ?
C1 N2 1.538(17) . ?
C2 N1 1.533(19) . ?
C3 N1 1.47(2) . ?
C4 N1 1.53(2) . ?
C6 C7 1.367(17) . ?
C6 N2 1.659(19) . ?
C7 N3 1.59(3) . ?
C8 N3 1.43(2) . ?
C8A N3 1.46(2) . ?
N1 Mg1 2.19(2) . ?
N3 Mg1 2.22(3) . ?
C1' C2' 1.36(2) . ?
C1' N2 1.467(15) . ?
C1' C5 1.92(4) . ?
C2' N1' 1.454(16) . ?
C3' N1' 1.444(16) . ?
C4' N1' 1.442(16) . ?
C6' C7' 1.36(2) . ?
C6' N2 1.427(15) . ?
C7' C8'' 1.34(6) . ?
C7' N3' 1.428(16) . ?
C7' Mg1 2.84(5) . ?
C8' N3' 1.432(16) . ?
C8'' N3' 1.432(16) . ?
N1' Mg1 2.26(7) . ?
N3' Mg1 2.30(6) . ?
C5 N2 1.468(14) . ?
C9 C10 1.408(8) . ?
C9 C14 1.426(8) . ?
C9 B1 1.663(9) . ?
C10 C11 1.416(9) . ?
C11 C12 1.403(9) . ?
C11 C15 1.490(10) . ?
C12 C13 1.397(9) . ?
C13 C14 1.397(9) . ?
C13 C16 1.499(10) . ?
C15 F7 1.341(8) . ?
C15 F8 1.353(8) . ?
C15 F9 1.353(8) . ?
C16 F12 1.259(10) . ?
C16 F11 1.285(11) . ?
C16 F10 1.287(10) . ?
C17 C22 1.406(8) . ?
C17 C18 1.408(8) . ?
C17 B1 1.660(9) . ?
C18 C19 1.405(8) . ?
C19 C20 1.412(9) . ?
C19 C23 1.483(9) . ?
C20 C21 1.369(9) . ?
C21 C22 1.397(9) . ?
C21 C24 1.538(11) . ?
C23 F3 1.318(8) . ?
C23 F2 1.334(8) . ?
C23 F1 1.352(8) . ?
C24 F6 1.279(10) . ?
C24 F5 1.320(12) . ?
C24 F4 1.327(10) . ?
C24 F5' 1.361(15) . ?
C25 C26 1.413(9) . ?
C25 C30 1.416(8) . ?
C25 B1 1.653(9) . ?
C26 C27 1.404(9) . ?
C27 C28 1.370(10) . ?
C27 C31 1.518(12) . ?
C28 C29 1.387(10) . ?
C29 C30 1.399(9) . ?
C29 C32 1.516(10) . ?
C31 F15 1.292(10) . ?
C31 F14 1.312(10) . ?
C31 F13 1.392(13) . ?
C31 F13' 1.405(15) . ?
C32 F16 1.312(11) . ?
C32 F16' 1.322(14) . ?
C32 F17' 1.327(14) . ?
C32 F17 1.331(11) . ?
C32 F18' 1.335(14) . ?
C32 F18 1.341(12) . ?
C33 C38 1.417(9) . ?
C33 C34 1.418(8) . ?
C33 B1 1.667(9) . ?
C34 C35 1.402(8) . ?
C35 C36 1.396(9) . ?
C35 C40 1.509(10) . ?
C36 C37 1.385(9) . ?
C37 C38 1.399(9) . ?
C37 C39 1.509(11) . ?
C39 F22 1.311(11) . ?
C39 F23 1.314(15) . ?
C39 F23' 1.316(15) . ?
C39 F24' 1.335(14) . ?
C39 F22' 1.336(15) . ?
C39 F24 1.388(17) . ?
C40 F19 1.317(10) . ?
C40 F19' 1.320(15) . ?
C40 F21' 1.321(15) . ?
C40 F20' 1.329(14) . ?
C40 F20 1.345(10) . ?
C40 F21 1.350(10) . ?
F4 F5' 1.57(4) . ?
F6 F5' 1.24(4) . ?
F14 F13' 1.50(4) . ?
F15 F13' 1.44(4) . ?
N2 Mg1 2.217(9) . ?
Mg1 Mg1 2.941(7) 2_566 ?
F17' F18' 1.00(3) . ?

loop_
_geom_hbond_atom_site_label_D
_geom_hbond_atom_site_label_H
_geom_hbond_atom_site_label_A
_geom_hbond_distance_DH
_geom_hbond_distance_HA
_geom_hbond_distance_DA
_geom_hbond_angle_DHA
_geom_hbond_site_symmetry_A
_geom_hbond_publ_flag
C8 H8C F5'^b 0.96 2.29 3.16(4) 149.0 1_454 yes
C8 H8C F5'^b 0.96 2.29 3.16(4) 149.0 1_454 yes

loop_
_geom_torsion_atom_site_label_1
_geom_torsion_atom_site_label_2
_geom_torsion_atom_site_label_3
_geom_torsion_atom_site_label_4
_geom_torsion
_geom_torsion_site_symmetry_1
_geom_torsion_site_symmetry_2
_geom_torsion_site_symmetry_3
_geom_torsion_site_symmetry_4
_geom_torsion_publ_flag
N2 C1 C2 N1 12(3) . . . . ?
N2 C6 C7 N3 50(3) . . . . ?
C1 C2 N1 C3 125(2) . . . . ?
C1 C2 N1 C4 -117(2) . . . . ?
C1 C2 N1 Mg1 1(3) . . . . ?
C6 C7 N3 C8 80(3) . . . . ?
C6 C7 N3 C8A -170.1(19) . . . . ?
C6 C7 N3 Mg1 -42(2) . . . . ?
N2 C1' C2' N1' -5(7) . . . . ?
C5 C1' C2' N1' 44(10) . . . . ?
N2 C6' C7' C8'' 89(25) . . . . ?
N2 C6' C7' N3' -40(8) . . . . ?
N2 C6' C7' Mg1 0(4) . . . . ?
C6' C7' C8'' N3' -134(25) . . . . ?
Mg1 C7' C8'' N3' -45(3) . . . . ?
C1' C2' N1' C4' -139(6) . . . . ?
C1' C2' N1' C3' 90(9) . . . . ?
C1' C2' N1' Mg1 -27(6) . . . . ?
C6' C7' N3' C8'' 170(7) . . . . ?
Mg1 C7' N3' C8'' 118(4) . . . . ?
C8'' C7' N3' C8' 129(7) . . . . ?
C6' C7' N3' C8' -61(9) . . . . ?
Mg1 C7' N3' C8' -113(6) . . . . ?
C8'' C7' N3' Mg1 -118(4) . . . . ?
C6' C7' N3' Mg1 52(6) . . . . ?
C7' C8'' N3' C8' -109(8) . . . . ?
C7' C8'' N3' Mg1 79(4) . . . . ?
C14 C9 C10 C11 -1.4(8) . . . . ?
B1 C9 C10 C11 -178.9(5) . . . . ?
C9 C10 C11 C12 0.9(9) . . . . ?
C9 C10 C11 C15 -174.8(6) . . . . ?
C10 C11 C12 C13 1.6(9) . . . . ?
C15 C11 C12 C13 177.1(6) . . . . ?
C11 C12 C13 C14 -3.4(9) . . . . ?
C11 C12 C13 C16 180.0(7) . . . . ?
C12 C13 C14 C9 2.9(9) . . . . ?
C16 C13 C14 C9 179.5(7) . . . . ?
C10 C9 C14 C13 -0.4(8) . . . . ?
B1 C9 C14 C13 177.1(5) . . . . ?
C12 C11 C15 F7 151.6(6) . . . . ?
C10 C11 C15 F7 -32.8(9) . . . . ?
C12 C11 C15 F8 30.9(9) . . . . ?
C10 C11 C15 F8 -153.5(6) . . . . ?
C12 C11 C15 F9 -87.9(8) . . . . ?
C10 C11 C15 F9 87.7(8) . . . . ?
C14 C13 C16 F12 -51.9(12) . . . . ?
C12 C13 C16 F12 124.8(9) . . . . ?
C14 C13 C16 F11 71.2(10) . . . . ?
C12 C13 C16 F11 -112.1(10) . . . . ?
C14 C13 C16 F10 -173.5(8) . . . . ?
C12 C13 C16 F10 3.2(12) . . . . ?
C22 C17 C18 C19 1.3(8) . . . . ?
B1 C17 C18 C19 -173.1(5) . . . . ?
C17 C18 C19 C20 -0.3(8) . . . . ?
C17 C18 C19 C23 -179.5(6) . . . . ?
C18 C19 C20 C21 -1.6(9) . . . . ?
C23 C19 C20 C21 177.6(6) . . . . ?
C19 C20 C21 C22 2.4(9) . . . . ?
C19 C20 C21 C24 -174.8(7) . . . . ?
C20 C21 C22 C17 -1.4(10) . . . . ?
C24 C21 C22 C17 175.7(7) . . . . ?
C18 C17 C22 C21 -0.5(8) . . . . ?
B1 C17 C22 C21 173.8(6) . . . . ?
C18 C19 C23 F3 -151.1(6) . . . . ?
C20 C19 C23 F3 29.8(9) . . . . ?
C18 C19 C23 F2 -28.2(9) . . . . ?
C20 C19 C23 F2 152.7(6) . . . . ?
C18 C19 C23 F1 89.4(8) . . . . ?
C20 C19 C23 F1 -89.7(8) . . . . ?
C20 C21 C24 F6 -159.1(10) . . . . ?
C22 C21 C24 F6 23.8(15) . . . . ?
C20 C21 C24 F5 84.1(10) . . . . ?
C22 C21 C24 F5 -93.1(9) . . . . ?
C20 C21 C24 F4 -34.2(12) . . . . ?
C22 C21 C24 F4 148.6(7) . . . . ?
C20 C21 C24 F5' -106(2) . . . . ?
C22 C21 C24 F5' 77(2) . . . . ?
C30 C25 C26 C27 0.3(9) . . . . ?
B1 C25 C26 C27 176.2(6) . . . . ?
C25 C26 C27 C28 -0.2(10) . . . . ?
C25 C26 C27 C31 -178.7(7) . . . . ?
C26 C27 C28 C29 -1.1(11) . . . . ?
C31 C27 C28 C29 177.3(8) . . . . ?
C27 C28 C29 C30 2.3(10) . . . . ?
C27 C28 C29 C32 -177.3(7) . . . . ?
C28 C29 C30 C25 -2.3(10) . . . . ?
C32 C29 C30 C25 177.3(6) . . . . ?
C26 C25 C30 C29 0.9(8) . . . . ?
B1 C25 C30 C29 -175.1(5) . . . . ?
C28 C27 C31 F15 5.4(14) . . . . ?
C26 C27 C31 F15 -176.1(8) . . . . ?
C28 C27 C31 F14 138.1(9) . . . . ?
C26 C27 C31 F14 -43.5(13) . . . . ?
C28 C27 C31 F13 -110.5(10) . . . . ?
C26 C27 C31 F13 67.9(10) . . . . ?
C28 C27 C31 F13' 70(2) . . . . ?
C26 C27 C31 F13' -111(2) . . . . ?
C28 C29 C32 F16 -143.4(10) . . . . ?
C30 C29 C32 F16 36.9(12) . . . . ?
C28 C29 C32 F16' 160(3) . . . . ?
C30 C29 C32 F16' -20(3) . . . . ?
C28 C29 C32 F17' 2(2) . . . . ?
C30 C29 C32 F17' -178(2) . . . . ?
C28 C29 C32 F17 -36.8(12) . . . . ?
C30 C29 C32 F17 143.6(9) . . . . ?
C28 C29 C32 F18' 47(2) . . . . ?
C30 C29 C32 F18' -132(2) . . . . ?
C28 C29 C32 F18 92.7(13) . . . . ?
C30 C29 C32 F18 -86.9(13) . . . . ?
C38 C33 C34 C35 0.8(8) . . . . ?
B1 C33 C34 C35 175.8(5) . . . . ?
C33 C34 C35 C36 -0.5(8) . . . . ?
C33 C34 C35 C40 -177.2(5) . . . . ?
C34 C35 C36 C37 0.9(9) . . . . ?
C40 C35 C36 C37 177.6(6) . . . . ?
C35 C36 C37 C38 -1.8(10) . . . . ?
C35 C36 C37 C39 178.8(7) . . . . ?
C36 C37 C38 C33 2.3(10) . . . . ?
C39 C37 C38 C33 -178.3(7) . . . . ?
C34 C33 C38 C37 -1.7(8) . . . . ?
B1 C33 C38 C37 -176.7(5) . . . . ?
C36 C37 C39 F22 4.0(14) . . . . ?
C38 C37 C39 F22 -175.5(10) . . . . ?
C36 C37 C39 F23 128.2(13) . . . . ?
C38 C37 C39 F23 -51.2(16) . . . . ?
C36 C37 C39 F23' -151.2(19) . . . . ?
C38 C37 C39 F23' 29(2) . . . . ?
C36 C37 C39 F24' -46(2) . . . . ?
C38 C37 C39 F24' 135(2) . . . . ?
C36 C37 C39 F22' 92(2) . . . . ?
C38 C37 C39 F22' -87(2) . . . . ?
C36 C37 C39 F24 -116.5(14) . . . . ?
C38 C37 C39 F24 64.1(16) . . . . ?
C36 C35 C40 F19 11.3(11) . . . . ?
C34 C35 C40 F19 -172.1(8) . . . . ?
C36 C35 C40 F19' 166.3(17) . . . . ?
C34 C35 C40 F19' -17.0(18) . . . . ?
C36 C35 C40 F21' 42.2(19) . . . . ?
C34 C35 C40 F21' -141.2(18) . . . . ?
C36 C35 C40 F20' -69.1(19) . . . . ?
C34 C35 C40 F20' 107.6(19) . . . . ?
C36 C35 C40 F20 130.8(8) . . . . ?
C34 C35 C40 F20 -52.6(9) . . . . ?
C36 C35 C40 F21 -112.8(8) . . . . ?
C34 C35 C40 F21 63.8(9) . . . . ?
C26 C25 B1 C17 30.6(8) . . . . ?
C30 C25 B1 C17 -153.7(5) . . . . ?
C26 C25 B1 C9 -90.7(6) . . . . ?
C30 C25 B1 C9 85.0(6) . . . . ?
C26 C25 B1 C33 147.9(5) . . . . ?
C30 C25 B1 C33 -36.4(7) . . . . ?
C22 C17 B1 C25 33.0(7) . . . . ?
C18 C17 B1 C25 -153.1(5) . . . . ?
C22 C17 B1 C9 153.0(5) . . . . ?
C18 C17 B1 C9 -33.1(7) . . . . ?
C22 C17 B1 C33 -85.0(6) . . . . ?
C18 C17 B1 C33 88.9(6) . . . . ?
C10 C9 B1 C25 -146.6(5) . . . . ?
C14 C9 B1 C25 36.1(7) . . . . ?
C10 C9 B1 C17 90.6(6) . . . . ?
C14 C9 B1 C17 -86.7(6) . . . . ?
C10 C9 B1 C33 -28.0(7) . . . . ?
C14 C9 B1 C33 154.7(5) . . . . ?
C38 C33 B1 C25 85.6(6) . . . . ?
C34 C33 B1 C25 -88.9(6) . . . . ?
C38 C33 B1 C17 -153.3(5) . . . . ?
C34 C33 B1 C17 32.1(7) . . . . ?
C38 C33 B1 C9 -32.8(7) . . . . ?
C34 C33 B1 C9 152.7(5) . . . . ?
F6 C24 F4 F5' 42.6(16) . . . . ?
C21 C24 F4 F5' -86(2) . . . . ?
F4 C24 F6 F5' -51(2) . . . . ?
C21 C24 F6 F5' 76(2) . . . . ?
F15 C31 F14 F13' 45.6(18) . . . . ?
C27 C31 F14 F13' -87.3(19) . . . . ?
F14 C31 F15 F13' -46.9(18) . . . . ?
C27 C31 F15 F13' 86.0(19) . . . . ?
C7' C6' N2 C1' 159(4) . . . . ?
C7' C6' N2 C5 -117(4) . . . . ?
C7' C6' N2 Mg1 0(5) . . . . ?
C2' C1' N2 C6' -124(5) . . . . ?
C5 C1' N2 C6' 89(5) . . . . ?
C2' C1' N2 C5 147(4) . . . . ?
C2' C1' N2 Mg1 36(4) . . . . ?
C5 C1' N2 Mg1 -111.4(10) . . . . ?
C1' C5 N2 C6' -139(3) . . . . ?
C1' C5 N2 Mg1 102.8(18) . . . . ?
C2 C1 N2 C5 112(2) . . . . ?
C2 C1 N2 C6 -122(2) . . . . ?
C2 C1 N2 Mg1 -17(2) . . . . ?
C7 C6 N2 C5 -149.4(19) . . . . ?
C7 C6 N2 C1 79(2) . . . . ?
C7 C6 N2 Mg1 -28(2) . . . . ?
C24 F6 F5' F4 38.7(10) . . . . ?
F4 C24 F5' F6 129.1(15) . . . . ?
C21 C24 F5' F6 -117.9(12) . . . . ?
F6 C24 F5' F4 -129.1(15) . . . . ?
C21 C24 F5' F4 113.1(8) . . . . ?
C24 F4 F5' F6 -42.0(12) . . . . ?
F14 C31 F13' F15 133.3(14) . . . . ?
C27 C31 F13' F15 -113.4(10) . . . . ?
F15 C31 F13' F14 -133.3(14) . . . . ?
C27 C31 F13' F14 113.3(9) . . . . ?
C31 F15 F13' F14 36.0(10) . . . . ?
C31 F14 F13' F15 -36.3(10) . . . . ?
F16' C32 F17' F18' -73(4) . . . . ?
C29 C32 F17' F18' 83(3) . . . . ?
F16' C32 F18' F17' 124(3) . . . . ?
C29 C32 F18' F17' -115(2) . . . . ?
